data_4116827
loop_
_publ_author_name
'Christer B. Aaker\"oy'
'Mark Nieuwenhuyzen'
'Sarah L. Price'

_publ_section_title
;
 Three Polymorphs of 2-Amino-5-nitropyrimidine: Experimental Structures
 and Theoretical Predictions
;
_journal_name_full 'Journal of the American Chemical Society'
_journal_page_first 8986
_journal_page_last 8993
_journal_paper_doi 10.1021/ja981122i
_journal_volume 120
_journal_year 1998
_chemical_formula_sum 'C4 H4 N4 O2'
_chemical_formula_weight 140.11
_chemical_name_systematic
; 
 ? 
;
_space_group_IT_number 14
_symmetry_cell_setting monoclinic
_symmetry_space_group_name_Hall '-P 2ybc'
_symmetry_space_group_name_H-M 'P 1 21/c 1'
_atom_sites_solution_hydrogens geom
_atom_sites_solution_primary direct
_atom_sites_solution_secondary difmap
_audit_creation_method SHELXL
_cell_angle_alpha 90.00
_cell_angle_beta 104.37
_cell_angle_gamma 90.00
_cell_formula_units_Z 4
_cell_length_a 5.128
_cell_length_b 17.500(2)
_cell_length_c 6.8720(10)
_cell_measurement_temperature 293(2)
_cell_volume 597.40(11)
_computing_structure_refinement 'SHELXL-93 (Sheldrick, 1993)'
_computing_structure_solution 'SHELXS-86 (Sheldrick, 1990)'
_diffrn_ambient_temperature 293(2)
_diffrn_radiation_monochromator graphite
_diffrn_radiation_source 'fine-focus sealed tube'
_diffrn_radiation_type MoK\a
_diffrn_radiation_wavelength 0.71073
_diffrn_reflns_av_R_equivalents 0.0224
_diffrn_reflns_av_sigmaI/netI 0.0464
_diffrn_reflns_limit_h_max 6
_diffrn_reflns_limit_h_min -1
_diffrn_reflns_limit_k_max 20
_diffrn_reflns_limit_k_min -1
_diffrn_reflns_limit_l_max 8
_diffrn_reflns_limit_l_min -8
_diffrn_reflns_number 1518
_diffrn_reflns_theta_max 24.99
_diffrn_reflns_theta_min 2.33
_exptl_absorpt_coefficient_mu 0.128
_exptl_crystal_density_diffrn 1.558
_exptl_crystal_F_000 288
_refine_diff_density_max 0.139
_refine_diff_density_min -0.162
_refine_diff_density_rms 0.043
_refine_ls_extinction_method none
_refine_ls_goodness_of_fit_all 1.004
_refine_ls_goodness_of_fit_obs 1.130
_refine_ls_matrix_type full
_refine_ls_number_parameters 91
_refine_ls_number_reflns 1048
_refine_ls_number_restraints 0
_refine_ls_restrained_S_all 1.004
_refine_ls_restrained_S_obs 1.130
_refine_ls_R_factor_all 0.1220
_refine_ls_R_factor_obs 0.0515
_refine_ls_shift/esd_max 0.017
_refine_ls_shift/esd_mean 0.003
_refine_ls_structure_factor_coef Fsqd
_refine_ls_weighting_details 'w=1/[\s^2^(Fo^2^)+(0.0381P)^2^+0.3106P] where P=(Fo^2^+2Fc^2^)/3'
_refine_ls_weighting_scheme calc
_refine_ls_wR_factor_all 0.1212
_refine_ls_wR_factor_obs 0.0926
_reflns_number_observed 529
_reflns_number_total 1048
_reflns_observed_criterion >2sigma(I)
_cod_data_source_file ja981122i_1.cif
_cod_data_source_block form1
_cod_depositor_comments
;
The following automatic conversions were performed:

'_refine_ls_weighting_scheme' value 'calc
w=1/[\s^2^(Fo^2^)+(0.0381P)^2^+0.3106P] where P=(Fo^2^+2Fc^2^)/3' was
changed to 'calc'. New tag '_refine_ls_weighting_details' was
created. The value of the new tag was set to
'w=1/[\s^2^(Fo^2^)+(0.0381P)^2^+0.3106P] where P=(Fo^2^+2Fc^2^)/3'.

Automatic conversion script
Id: cif_fix_values 3143 2015-03-26 13:38:13Z robertas 
;
_cod_database_code 4116827

loop_
_symmetry_equiv_pos_as_xyz
'x, y, z'
'-x, y+1/2, -z+1/2'
'-x, -y, -z'
'x, -y-1/2, z-1/2'

loop_
_atom_site_aniso_label
_atom_site_aniso_U_11
_atom_site_aniso_U_22
_atom_site_aniso_U_33
_atom_site_aniso_U_23
_atom_site_aniso_U_13
_atom_site_aniso_U_12
N1 0.035(2) 0.0306(15) 0.048(2) -0.0010(14) 0.0031(14) 0.0006(14)
C2 0.043(2) 0.031(2) 0.032(2) -0.0012(15) 0.008(2) 0.001(2)
N2 0.044(2) 0.0267(14) 0.054(2) 0.0026(14) -0.0002(15) 0.0007(14)
N3 0.039(2) 0.040(2) 0.041(2) -0.0024(15) 0.0036(13) -0.0010(15)
C4 0.039(2) 0.049(2) 0.041(2) -0.001(2) 0.006(2) 0.008(2)
C5 0.044(2) 0.032(2) 0.049(2) 0.007(2) 0.012(2) 0.013(2)
N5 0.076(3) 0.053(2) 0.071(3) 0.019(2) 0.019(2) 0.029(2)
O51 0.089(3) 0.083(2) 0.121(3) 0.032(2) -0.004(2) 0.043(2)
O52 0.116(3) 0.031(2) 0.135(3) 0.014(2) 0.029(2) 0.013(2)
C6 0.046(2) 0.031(2) 0.053(3) 0.001(2) 0.013(2) -0.001(2)

loop_
_atom_site_label
_atom_site_type_symbol
_atom_site_fract_x
_atom_site_fract_y
_atom_site_fract_z
_atom_site_U_iso_or_equiv
_atom_site_thermal_displace_type
_atom_site_occupancy
_atom_site_calc_flag
_atom_site_refinement_flags
N1 N -0.2506(5) 0.06879(14) -0.1389(4) 0.0391(8) Uani 1 d .
C2 C -0.4045(6) 0.0066(2) -0.2088(4) 0.0351(9) Uani 1 d .
N2 N -0.2915(6) -0.06071(14) -0.1538(4) 0.0438(8) Uani 1 d .
H21 H -0.1229(6) -0.06300(14) -0.0773(4) 0.053 Uiso 1 d R
H22 H -0.3723(6) -0.10513(14) -0.1698(4) 0.053 Uiso 1 d R
N3 N -0.6581(6) 0.0071(2) -0.3281(4) 0.0413(8) Uani 1 d .
C4 C -0.7629(7) 0.0757(2) -0.3838(5) 0.0436(9) Uani 1 d .
H4 H -0.9753(7) 0.0745(2) -0.4680(5) 0.052 Uiso 1 d R
C5 C -0.6182(7) 0.1412(2) -0.3205(5) 0.0415(10) Uani 1 d .
N5 N -0.7328(8) 0.2158(2) -0.3807(5) 0.0666(11) Uani 1 d .
O51 O -0.9624(7) 0.2181(2) -0.4860(6) 0.1029(12) Uani 1 d .
O52 O -0.5918(7) 0.2722(2) -0.3253(6) 0.0947(13) Uani 1 d .
C6 C -0.3613(7) 0.1363(2) -0.1975(5) 0.0436(10) Uani 1 d .
H6 H -0.2476(7) 0.1906(2) -0.1542(5) 0.052 Uiso 1 d R

loop_
_atom_type_symbol
_atom_type_description
_atom_type_scat_dispersion_real
_atom_type_scat_dispersion_imag
_atom_type_scat_source
C C 0.0033 0.0016 'International Tables Vol C Tables 4.2.6.8 and 6.1.1.4'
H H 0.0000 0.0000 'International Tables Vol C Tables 4.2.6.8 and 6.1.1.4'
N N 0.0061 0.0033 'International Tables Vol C Tables 4.2.6.8 and 6.1.1.4'
O O 0.0106 0.0060 'International Tables Vol C Tables 4.2.6.8 and 6.1.1.4'

loop_
_geom_angle_atom_site_label_1
_geom_angle_atom_site_label_2
_geom_angle_atom_site_label_3
_geom_angle
C6 N1 C2 115.9(3)
N2 C2 N3 117.6(3)
N2 C2 N1 115.8(3)
N3 C2 N1 126.5(3)
C4 N3 C2 115.9(3)
N3 C4 C5 120.8(3)
C4 C5 C6 119.9(3)
C4 C5 N5 120.8(3)
C6 C5 N5 119.3(3)
O51 N5 O52 124.4(4)
O51 N5 C5 117.6(4)
O52 N5 C5 118.0(4)
N1 C6 C5 120.8(3)

loop_
_geom_bond_atom_site_label_1
_geom_bond_atom_site_label_2
_geom_bond_distance
N1 C6 1.329(4)
N1 C2 1.360(4)
C2 N2 1.326(4)
C2 N3 1.354(4)
N3 C4 1.332(4)
C4 C5 1.376(5)
C5 C6 1.380(4)
C5 N5 1.449(4)
N5 O51 1.220(4)
N5 O52 1.227(4)

loop_
_cod_related_entry_id
_cod_related_entry_database
_cod_related_entry_code
1 ChemSpider 68960
